data_9004148
loop_
_publ_author_name
'Makovicky, E.'
'Skinner, B. J.'

_publ_section_title
;
 Studies of the sulfosalts of copper
 VII. Crystal structures of the exolution products Cu12.3Sb4S13
 and Cu13.8Sb4S13 of unsubstituted synthetic tetrahedrite
 Sample: Cu-poor tetrahedrite Cu12.3Sb4S13
;
_journal_name_full 'The Canadian Mineralogist'
_journal_page_first 619
_journal_page_last 634
_journal_volume 17
_journal_year 1979
_chemical_compound_source Synthetic
_chemical_formula_sum 'Cu11.4 S12.77 Sb4'
_chemical_name_mineral Tetrahedrite
_space_group_IT_number 217
_symmetry_space_group_name_Hall 'I -4 2 3'
_symmetry_space_group_name_H-M 'I -4 3 m'
_cell_angle_alpha 90
_cell_angle_beta 90
_cell_angle_gamma 90
_cell_length_a 10.323
_cell_length_b 10.323
_cell_length_c 10.323
_cell_formula_units_Z 2
_cell_volume 1100.064
_database_code_amcsd 0005171
_exptl_crystal_density_diffrn 4.893
_cod_database_code 9004148

loop_
_space_group_symop_operation_xyz
x,y,z
1/2+x,1/2+y,1/2+z
-z,x,-y
1/2-z,1/2+x,1/2-y
-y,z,-x
1/2-y,1/2+z,1/2-x
-x,y,-z
1/2-x,1/2+y,1/2-z
x,-z,-y
1/2+x,1/2-z,1/2-y
z,-y,-x
1/2+z,1/2-y,1/2-x
y,-x,-z
1/2+y,1/2-x,1/2-z
x,z,y
1/2+x,1/2+z,1/2+y
z,y,x
1/2+z,1/2+y,1/2+x
y,x,z
1/2+y,1/2+x,1/2+z
-z,-x,y
1/2-z,1/2-x,1/2+y
-y,-z,x
1/2-y,1/2-z,1/2+x
-x,-y,z
1/2-x,1/2-y,1/2+z
z,-x,-y
1/2+z,1/2-x,1/2-y
y,-z,-x
1/2+y,1/2-z,1/2-x
x,-y,-z
1/2+x,1/2-y,1/2-z
-x,z,-y
1/2-x,1/2+z,1/2-y
-z,y,-x
1/2-z,1/2+y,1/2-x
-y,x,-z
1/2-y,1/2+x,1/2-z
-x,-z,y
1/2-x,1/2-z,1/2+y
-z,-y,x
1/2-z,1/2-y,1/2+x
-y,-x,z
1/2-y,1/2-x,1/2+z
z,x,y
1/2+z,1/2+x,1/2+y
y,z,x
1/2+y,1/2+z,1/2+x

loop_
_atom_site_aniso_label
_atom_site_aniso_U_11
_atom_site_aniso_U_22
_atom_site_aniso_U_33
_atom_site_aniso_U_12
_atom_site_aniso_U_13
_atom_site_aniso_U_23
Cu1 0.03887 0.02969 0.02969 0.00000 0.00000 0.00000
Cu2 0.03347 0.10365 0.10365 0.00000 0.00000 -0.06370
S1 0.01997 0.01997 0.01674 -0.00216 0.00108 0.00108
S2 0.02645 0.02645 0.02645 0.00000 0.00000 0.00000
Sb 0.01728 0.01728 0.01728 -0.00162 -0.00162 -0.00162

loop_
_atom_site_label
_atom_site_fract_x
_atom_site_fract_y
_atom_site_fract_z
_atom_site_occupancy
_atom_site_U_iso_or_equiv
Cu1 0.25000 0.50000 0.00000 0.90000 0.03280
Cu2 0.21800 0.00000 0.00000 1.00000 0.08030
S1 0.11440 0.11440 0.36350 0.99000 0.01887
S2 0.00000 0.00000 0.00000 0.89000 0.02647
Sb 0.26830 0.26830 0.26830 1.00000 0.01748

loop_
_cod_related_entry_id
_cod_related_entry_database
_cod_related_entry_code
1 AMCSD 0005171
